data_1530789
loop_
_publ_author_name
'Skshat, S.M.'
'Simonov, V.I.'
'Belov, N.V.'

_publ_section_title
;
 Crystal structure of the synthetic sodium-scandium silicate Na3 Sc (Si2
 O7)
;
_journal_name_full 'Doklady Akademii Nauk SSSR'
_journal_page_first 337
_journal_page_last 340
_journal_volume 184
_journal_year 1969
_chemical_formula_sum 'Na3 O7 Sc Si2'
_chemical_name_systematic 'Na3 Sc (Si2 O7)'
_space_group_IT_number 62
_symmetry_space_group_name_Hall '-P 2c 2ab'
_symmetry_space_group_name_H-M 'P b n m'
_cell_angle_alpha 90
_cell_angle_beta 90
_cell_angle_gamma 90
_cell_formula_units_Z 4
_cell_length_a 5.354
_cell_length_b 9.347
_cell_length_c 13.089
_cell_volume 655.024
_citation_journal_id_ASTM DANKAS
_cod_data_source_file Skshat_DANKAS_1969_824.cif
_cod_data_source_block Na3O7Sc1Si2
_cod_original_cell_volume 655.0238
_cod_original_sg_symbol_Hall '-P 2ac 2n (z,x,y)'
_cod_original_formula_sum 'Na3 O7 Sc1 Si2'
_cod_database_code 1530789

loop_
_symmetry_equiv_pos_as_xyz
x,y,z
x+1/2,-y+1/2,-z
-x+1/2,y+1/2,-z+1/2
-x,-y,z+1/2
-x,-y,-z
-x-1/2,y-1/2,z
x-1/2,-y-1/2,z-1/2
x,y,-z-1/2

loop_
_atom_site_label
_atom_site_type_symbol
_atom_site_fract_x
_atom_site_fract_y
_atom_site_fract_z
_atom_site_occupancy
_atom_site_U_iso_or_equiv
O2 O-2 0.479 0.347 0.118 1 0.0
Si1 Si+4 0.512 0.176 0.131 1 0.0
Na1 Na+1 0.017 0.021 0.25 1 0.0
Sc1 Sc+3 0 0 0 1 0.0
O3 O-2 0.32 0.09 0.062 1 0.0
Na2 Na+1 0.015 0.347 0.093 1 0.0
O4 O-2 0.8 0.127 0.107 1 0.0
O1 O-2 0.442 0.122 0.25 1 0.0
